data_2236240
loop_
_publ_author_name
'Rajalakshmi, P.'
'Srinivasan, N.'
'Krishnakumar, R. V.'

_publ_section_title
;
 1'-Benzylspiro[chromene-2,4'-piperidine]-4-carbonitrile
;
_journal_coeditor_code GW2123
_journal_issue 9
_journal_name_full 'Acta Crystallographica Section E'
_journal_page_first o2732
_journal_paper_doi 10.1107/S1600536812035568
_journal_volume 68
_journal_year 2012
_chemical_formula_iupac 'C21 H20 N2 O'
_chemical_formula_moiety 'C21 H20 N2 O'
_chemical_formula_sum 'C21 H20 N2 O'
_chemical_formula_weight 316.39
_chemical_name_systematic
;
1'-Benzylspiro[chromene-2,4'-piperidine]-4-carbonitrile
;
_space_group_IT_number 14
_symmetry_cell_setting monoclinic
_symmetry_space_group_name_Hall '-P 2ybc'
_symmetry_space_group_name_H-M 'P 1 21/c 1'
_atom_sites_solution_hydrogens geom
_atom_sites_solution_primary direct
_atom_sites_solution_secondary difmap
_audit_creation_method SHELXL-97
_cell_angle_alpha 90.00
_cell_angle_beta 113.931(2)
_cell_angle_gamma 90.00
_cell_formula_units_Z 4
_cell_length_a 15.1666(9)
_cell_length_b 10.0472(6)
_cell_length_c 12.4360(8)
_cell_measurement_reflns_used 6238
_cell_measurement_temperature 298(2)
_cell_measurement_theta_max 29.4
_cell_measurement_theta_min 2.7
_cell_volume 1732.11(19)
_computing_cell_refinement 'SAINT (Bruker, 2004)'
_computing_data_collection 'APEX2 (Bruker, 2004)'
_computing_data_reduction 'SAINT (Bruker, 2004)'
_computing_molecular_graphics 'PLUTON (Spek, 2009)'
_computing_publication_material 'SHELXL97 (Sheldrick, 2008)'
_computing_structure_refinement 'SHELXL97 (Sheldrick, 2008)'
_computing_structure_solution 'SHELXS97 (Sheldrick, 2008)'
_diffrn_ambient_temperature 298(2)
_diffrn_measured_fraction_theta_full 0.995
_diffrn_measured_fraction_theta_max 0.970
_diffrn_measurement_device_type 'Bruker Kappa APEXII'
_diffrn_measurement_method '\f and \w scans'
_diffrn_radiation_monochromator graphite
_diffrn_radiation_source 'fine-focus sealed tube'
_diffrn_radiation_type MoK\a
_diffrn_radiation_wavelength 0.71073
_diffrn_reflns_av_R_equivalents 0.0328
_diffrn_reflns_av_sigmaI/netI 0.0343
_diffrn_reflns_limit_h_max 22
_diffrn_reflns_limit_h_min -23
_diffrn_reflns_limit_k_max 15
_diffrn_reflns_limit_k_min -15
_diffrn_reflns_limit_l_max 17
_diffrn_reflns_limit_l_min -18
_diffrn_reflns_number 24973
_diffrn_reflns_theta_full 25.00
_diffrn_reflns_theta_max 32.81
_diffrn_reflns_theta_min 2.50
_diffrn_standards_decay_% 0
_diffrn_standards_interval_count 0
_diffrn_standards_interval_time 0
_diffrn_standards_number 0
_exptl_absorpt_coefficient_mu 0.075
_exptl_absorpt_correction_T_max 0.9814
_exptl_absorpt_correction_T_min 0.9742
_exptl_absorpt_correction_type multi-scan
_exptl_absorpt_process_details '(SADABS; Sheldrick, 2008)'
_exptl_crystal_colour colourless
_exptl_crystal_density_diffrn 1.213
_exptl_crystal_density_method 'not measured'
_exptl_crystal_description block
_exptl_crystal_F_000 672
_exptl_crystal_size_max 0.35
_exptl_crystal_size_mid 0.30
_exptl_crystal_size_min 0.25
_refine_diff_density_max 0.171
_refine_diff_density_min -0.173
_refine_ls_extinction_method none
_refine_ls_goodness_of_fit_ref 1.008
_refine_ls_hydrogen_treatment constr
_refine_ls_matrix_type full
_refine_ls_number_parameters 217
_refine_ls_number_reflns 6238
_refine_ls_number_restraints 0
_refine_ls_restrained_S_all 1.008
_refine_ls_R_factor_all 0.1039
_refine_ls_R_factor_gt 0.0492
_refine_ls_shift/su_max 0.000
_refine_ls_shift/su_mean 0.000
_refine_ls_structure_factor_coef Fsqd
_refine_ls_weighting_details 'calc w=1/[\s^2^(Fo^2^)+(0.0684P)^2^+0.0850P] where P=(Fo^2^+2Fc^2^)/3'
_refine_ls_weighting_scheme calc
_refine_ls_wR_factor_gt 0.1248
_refine_ls_wR_factor_ref 0.1515
_reflns_number_gt 3363
_reflns_number_total 6238
_reflns_threshold_expression I>2\s(I)
_cod_data_source_file gw2123.cif
_cod_data_source_block I
_cod_original_cell_volume 1732.11(18)
_cod_original_sg_symbol_H-M 'P 21/c'
_cod_database_code 2236240
_cod_database_fobs_code 2236240

loop_
_symmetry_equiv_pos_as_xyz
'x, y, z'
'-x, y+1/2, -z+1/2'
'-x, -y, -z'
'x, -y-1/2, z-1/2'

loop_
_atom_site_type_symbol
_atom_site_label
_atom_site_fract_x
_atom_site_fract_y
_atom_site_fract_z
_atom_site_U_iso_or_equiv
_atom_site_adp_type
_atom_site_calc_flag
_atom_site_refinement_flags
_atom_site_occupancy
_atom_site_symmetry_multiplicity
O O1 0.20929(5) 0.90059(8) 0.08396(8) 0.0525(2) Uani d . 1 1
N N1 -0.11382(9) 0.61311(13) -0.09299(14) 0.0841(4) Uani d . 1 1
N N2 0.43051(7) 0.73556(11) 0.14770(9) 0.0543(3) Uani d . 1 1
C C1 0.22110(8) 0.76526(11) 0.05117(10) 0.0458(3) Uani d . 1 1
C C2 0.13926(8) 0.92304(11) 0.12528(10) 0.0460(3) Uani d . 1 1
C C3 0.15085(9) 1.02973(13) 0.19913(11) 0.0579(3) Uani d . 1 1
H H3 0.2068 1.0808 0.2243 0.070 Uiso calc R 1 1
C C4 0.07830(11) 1.06010(15) 0.23549(12) 0.0686(4) Uani d . 1 1
H H4 0.0859 1.1318 0.2858 0.082 Uiso calc R 1 1
C C5 -0.00460(10) 0.98619(15) 0.19857(12) 0.0675(4) Uani d . 1 1
H H5 -0.0529 1.0080 0.2235 0.081 Uiso calc R 1 1
C C6 -0.01627(9) 0.87965(13) 0.12457(12) 0.0578(3) Uani d . 1 1
H H6 -0.0727 0.8297 0.0996 0.069 Uiso calc R 1 1
C C7 0.05550(8) 0.84568(11) 0.08656(10) 0.0460(3) Uani d . 1 1
C C8 0.04828(8) 0.73709(11) 0.00511(11) 0.0495(3) Uani d . 1 1
C C9 0.12497(8) 0.70138(12) -0.01467(11) 0.0516(3) Uani d . 1 1
H H9 0.1187 0.6359 -0.0701 0.062 Uiso calc R 1 1
C C10 0.27778(9) 0.68420(13) 0.16113(11) 0.0540(3) Uani d . 1 1
H H10A 0.2448 0.6875 0.2135 0.065 Uiso calc R 1 1
H H10B 0.2797 0.5920 0.1391 0.065 Uiso calc R 1 1
C C11 0.37980(9) 0.73457(15) 0.22566(11) 0.0600(3) Uani d . 1 1
H H11A 0.3784 0.8239 0.2544 0.072 Uiso calc R 1 1
H H11B 0.4140 0.6778 0.2929 0.072 Uiso calc R 1 1
C C12 0.38213(8) 0.82572(14) 0.04959(11) 0.0562(3) Uani d . 1 1
H H12A 0.4177 0.8293 0.0001 0.067 Uiso calc R 1 1
H H12B 0.3809 0.9146 0.0794 0.067 Uiso calc R 1 1
C C13 0.27973(8) 0.77961(13) -0.02271(10) 0.0515(3) Uani d . 1 1
H H13A 0.2816 0.6946 -0.0587 0.062 Uiso calc R 1 1
H H13B 0.2482 0.8432 -0.0853 0.062 Uiso calc R 1 1
C C14 0.53183(9) 0.77325(17) 0.21193(13) 0.0705(4) Uani d . 1 1
H H14A 0.5590 0.7223 0.2843 0.085 Uiso calc R 1 1
H H14B 0.5352 0.8667 0.2329 0.085 Uiso calc R 1 1
C C15 0.59135(8) 0.75002(13) 0.14180(12) 0.0566(3) Uani d . 1 1
C C16 0.58601(8) 0.63042(14) 0.08502(12) 0.0605(3) Uani d . 1 1
H H16 0.5452 0.5641 0.0903 0.073 Uiso calc R 1 1
C C17 0.63989(9) 0.60737(15) 0.02078(13) 0.0671(4) Uani d . 1 1
H H17 0.6346 0.5264 -0.0176 0.081 Uiso calc R 1 1
C C18 0.70137(9) 0.70297(17) 0.01293(14) 0.0722(4) Uani d . 1 1
H H18 0.7380 0.6872 -0.0303 0.087 Uiso calc R 1 1
C C19 0.70834(10) 0.82101(18) 0.06891(18) 0.0856(5) Uani d . 1 1
H H19 0.7501 0.8862 0.0640 0.103 Uiso calc R 1 1
C C20 0.65394(10) 0.84503(15) 0.13306(16) 0.0792(5) Uani d . 1 1
H H20 0.6595 0.9264 0.1709 0.095 Uiso calc R 1 1
C C21 -0.04213(9) 0.66841(13) -0.05118(13) 0.0603(3) Uani d . 1 1

loop_
_atom_site_aniso_label
_atom_site_aniso_U_11
_atom_site_aniso_U_22
_atom_site_aniso_U_33
_atom_site_aniso_U_12
_atom_site_aniso_U_13
_atom_site_aniso_U_23
O1 0.0519(4) 0.0463(5) 0.0652(6) -0.0025(3) 0.0299(4) -0.0075(4)
N1 0.0619(7) 0.0730(8) 0.1129(11) -0.0153(6) 0.0308(7) -0.0042(8)
N2 0.0463(5) 0.0737(7) 0.0408(6) 0.0046(4) 0.0154(4) -0.0039(5)
C1 0.0492(5) 0.0463(6) 0.0452(6) 0.0024(4) 0.0225(5) -0.0040(5)
C2 0.0491(5) 0.0444(6) 0.0453(6) 0.0069(5) 0.0200(5) 0.0035(5)
C3 0.0613(7) 0.0534(7) 0.0541(8) 0.0061(6) 0.0183(6) -0.0061(6)
C4 0.0829(9) 0.0674(9) 0.0556(8) 0.0221(7) 0.0281(7) -0.0051(7)
C5 0.0751(9) 0.0775(9) 0.0617(9) 0.0274(7) 0.0399(7) 0.0133(7)
C6 0.0576(6) 0.0607(8) 0.0627(8) 0.0106(6) 0.0323(6) 0.0167(6)
C7 0.0500(5) 0.0427(6) 0.0473(7) 0.0063(4) 0.0219(5) 0.0094(5)
C8 0.0505(6) 0.0436(6) 0.0535(7) -0.0026(5) 0.0203(5) 0.0046(5)
C9 0.0550(6) 0.0467(6) 0.0524(7) -0.0021(5) 0.0211(5) -0.0069(5)
C10 0.0611(7) 0.0600(7) 0.0474(7) 0.0074(5) 0.0286(6) 0.0056(6)
C11 0.0629(7) 0.0780(9) 0.0389(7) 0.0091(6) 0.0203(6) 0.0025(6)
C12 0.0528(6) 0.0717(8) 0.0490(7) 0.0022(6) 0.0257(5) 0.0028(6)
C13 0.0517(6) 0.0646(7) 0.0395(6) 0.0074(5) 0.0197(5) 0.0039(5)
C14 0.0525(7) 0.0940(11) 0.0560(8) -0.0006(7) 0.0128(6) -0.0216(8)
C15 0.0404(5) 0.0647(8) 0.0545(8) 0.0012(5) 0.0086(5) -0.0105(6)
C16 0.0505(6) 0.0618(8) 0.0643(9) -0.0030(6) 0.0181(6) -0.0072(6)
C17 0.0575(7) 0.0708(9) 0.0673(9) 0.0113(6) 0.0196(6) -0.0095(7)
C18 0.0485(7) 0.0940(11) 0.0735(10) 0.0155(7) 0.0240(7) 0.0089(8)
C19 0.0569(8) 0.0800(11) 0.1225(15) -0.0040(7) 0.0391(9) 0.0061(10)
C20 0.0590(7) 0.0624(9) 0.1117(13) -0.0068(6) 0.0298(8) -0.0195(8)
C21 0.0557(7) 0.0515(7) 0.0740(9) -0.0034(5) 0.0266(6) 0.0010(6)

loop_
_atom_type_symbol
_atom_type_description
_atom_type_scat_dispersion_real
_atom_type_scat_dispersion_imag
_atom_type_scat_source
C C 0.0033 0.0016 'International Tables Vol C Tables 4.2.6.8 and 6.1.1.4'
H H 0.0000 0.0000 'International Tables Vol C Tables 4.2.6.8 and 6.1.1.4'
N N 0.0061 0.0033 'International Tables Vol C Tables 4.2.6.8 and 6.1.1.4'
O O 0.0106 0.0060 'International Tables Vol C Tables 4.2.6.8 and 6.1.1.4'

loop_
_geom_angle_atom_site_label_1
_geom_angle_atom_site_label_2
_geom_angle_atom_site_label_3
_geom_angle
C2 O1 C1 117.47(8)
C12 N2 C11 109.76(9)
C12 N2 C14 110.89(11)
C11 N2 C14 110.97(10)
O1 C1 C9 110.59(8)
O1 C1 C13 104.46(9)
C9 C1 C13 112.85(10)
O1 C1 C10 109.75(9)
C9 C1 C10 109.38(9)
C13 C1 C10 109.72(9)
O1 C2 C3 117.97(10)
O1 C2 C7 120.84(10)
C3 C2 C7 121.02(10)
C2 C3 C4 119.16(12)
C2 C3 H3 120.4
C4 C3 H3 120.4
C5 C4 C3 120.99(13)
C5 C4 H4 119.5
C3 C4 H4 119.5
C4 C5 C6 119.86(11)
C4 C5 H5 120.1
C6 C5 H5 120.1
C5 C6 C7 120.75(12)
C5 C6 H6 119.6
C7 C6 H6 119.6
C6 C7 C2 118.22(11)
C6 C7 C8 124.64(11)
C2 C7 C8 117.11(9)
C9 C8 C21 120.83(11)
C9 C8 C7 120.22(10)
C21 C8 C7 118.94(10)
C8 C9 C1 120.88(11)
C8 C9 H9 119.6
C1 C9 H9 119.6
C11 C10 C1 112.40(10)
C11 C10 H10A 109.1
C1 C10 H10A 109.1
C11 C10 H10B 109.1
C1 C10 H10B 109.1
H10A C10 H10B 107.9
N2 C11 C10 110.53(10)
N2 C11 H11A 109.5
C10 C11 H11A 109.5
N2 C11 H11B 109.5
C10 C11 H11B 109.5
H11A C11 H11B 108.1
N2 C12 C13 110.69(10)
N2 C12 H12A 109.5
C13 C12 H12A 109.5
N2 C12 H12B 109.5
C13 C12 H12B 109.5
H12A C12 H12B 108.1
C12 C13 C1 112.29(9)
C12 C13 H13A 109.1
C1 C13 H13A 109.1
C12 C13 H13B 109.1
C1 C13 H13B 109.1
H13A C13 H13B 107.9
N2 C14 C15 112.75(10)
N2 C14 H14A 109.0
C15 C14 H14A 109.0
N2 C14 H14B 109.0
C15 C14 H14B 109.0
H14A C14 H14B 107.8
C16 C15 C20 117.47(12)
C16 C15 C14 120.45(12)
C20 C15 C14 122.07(13)
C17 C16 C15 121.26(13)
C17 C16 H16 119.4
C15 C16 H16 119.4
C18 C17 C16 120.38(14)
C18 C17 H17 119.8
C16 C17 H17 119.8
C19 C18 C17 119.33(13)
C19 C18 H18 120.3
C17 C18 H18 120.3
C18 C19 C20 120.53(14)
C18 C19 H19 119.7
C20 C19 H19 119.7
C15 C20 C19 121.00(14)
C15 C20 H20 119.5
C19 C20 H20 119.5
N1 C21 C8 178.19(16)

loop_
_geom_bond_atom_site_label_1
_geom_bond_atom_site_label_2
_geom_bond_distance
O1 C2 1.3732(12)
O1 C1 1.4512(13)
N1 C21 1.1413(16)
N2 C12 1.4565(16)
N2 C11 1.4618(14)
N2 C14 1.4652(16)
C1 C9 1.4965(16)
C1 C13 1.5227(14)
C1 C10 1.5227(17)
C2 C3 1.3757(16)
C2 C7 1.3977(16)
C3 C4 1.3827(18)
C3 H3 0.9300
C4 C5 1.369(2)
C4 H4 0.9300
C5 C6 1.375(2)
C5 H5 0.9300
C6 C7 1.3936(15)
C6 H6 0.9300
C7 C8 1.4623(16)
C8 C9 1.3319(15)
C8 C21 1.4380(17)
C9 H9 0.9300
C10 C11 1.5122(18)
C10 H10A 0.9700
C10 H10B 0.9700
C11 H11A 0.9700
C11 H11B 0.9700
C12 C13 1.5173(17)
C12 H12A 0.9700
C12 H12B 0.9700
C13 H13A 0.9700
C13 H13B 0.9700
C14 C15 1.5063(17)
C14 H14A 0.9700
C14 H14B 0.9700
C15 C16 1.3793(18)
C15 C20 1.3812(19)
C16 C17 1.3746(18)
C16 H16 0.9300
C17 C18 1.369(2)
C17 H17 0.9300
C18 C19 1.357(2)
C18 H18 0.9300
C19 C20 1.382(2)
C19 H19 0.9300
C20 H20 0.9300

loop_
_geom_hbond_atom_site_label_D
_geom_hbond_atom_site_label_H
_geom_hbond_atom_site_label_A
_geom_hbond_site_symmetry_A
_geom_hbond_distance_DH
_geom_hbond_distance_HA
_geom_hbond_distance_DA
_geom_hbond_angle_DHA
C3 H3 Cg1 2_655 0.93 2.95 3.7587(15) 146

loop_
_geom_torsion_atom_site_label_1
_geom_torsion_atom_site_label_2
_geom_torsion_atom_site_label_3
_geom_torsion_atom_site_label_4
_geom_torsion
C2 O1 C1 C9 42.04(13)
C2 O1 C1 C13 163.72(9)
C2 O1 C1 C10 -78.72(11)
C1 O1 C2 C3 154.00(11)
C1 O1 C2 C7 -30.59(14)
O1 C2 C3 C4 175.57(11)
C7 C2 C3 C4 0.17(18)
C2 C3 C4 C5 -0.4(2)
C3 C4 C5 C6 0.3(2)
C4 C5 C6 C7 0.06(19)
C5 C6 C7 C2 -0.26(17)
C5 C6 C7 C8 -177.93(11)
O1 C2 C7 C6 -175.12(10)
C3 C2 C7 C6 0.15(17)
O1 C2 C7 C8 2.72(15)
C3 C2 C7 C8 177.99(11)
C6 C7 C8 C9 -171.55(12)
C2 C7 C8 C9 10.76(17)
C6 C7 C8 C21 7.31(18)
C2 C7 C8 C21 -170.39(11)
C21 C8 C9 C1 -174.98(11)
C7 C8 C9 C1 3.85(18)
O1 C1 C9 C8 -29.20(16)
C13 C1 C9 C8 -145.79(12)
C10 C1 C9 C8 91.78(13)
O1 C1 C10 C11 -64.47(12)
C9 C1 C10 C11 174.04(9)
C13 C1 C10 C11 49.76(13)
C12 N2 C11 C10 61.96(14)
C14 N2 C11 C10 -175.13(11)
C1 C10 C11 N2 -56.68(14)
C11 N2 C12 C13 -61.80(13)
C14 N2 C12 C13 175.24(9)
N2 C12 C13 C1 56.38(13)
O1 C1 C13 C12 68.12(12)
C9 C1 C13 C12 -171.70(10)
C10 C1 C13 C12 -49.46(13)
C12 N2 C14 C15 -68.92(15)
C11 N2 C14 C15 168.82(12)
N2 C14 C15 C16 -48.09(18)
N2 C14 C15 C20 132.97(15)
C20 C15 C16 C17 -0.9(2)
C14 C15 C16 C17 -179.90(12)
C15 C16 C17 C18 0.8(2)
C16 C17 C18 C19 -0.2(2)
C17 C18 C19 C20 -0.1(2)
C16 C15 C20 C19 0.5(2)
C14 C15 C20 C19 179.50(14)
C18 C19 C20 C15 0.0(3)
C9 C8 C21 N1 122(5)
C7 C8 C21 N1 -57(5)

loop_
_cod_related_entry_id
_cod_related_entry_database
_cod_related_entry_code
1 ChemSpider 30658065
